data_7235251
loop_
_publ_author_name
'Munir, Naima'
'Masood, Sara'
'Liaqat, Faroha'
'Tahir, Muhammad Nawaz'
'Yousuf, Sammer'
'Kalsoom, Saima'
'Mughal, Ehsan Ullah'
'Sumrra, Sajjad Hussain'
'Maalik, Aneela'
'Zafar, Muhammad Naveed'

_publ_section_title
;
 Synthesis of new Pro-PYE ligands as co-catalysts toward Pd-catalyzed
 Heck--Mizoroki cross coupling reactions
;
_journal_issue 65
_journal_name_full 'RSC Advances'
_journal_page_first 37986
_journal_paper_doi 10.1039/C9RA07912B
_journal_volume 9
_journal_year 2019
_chemical_formula_iupac 'C16 H24 I2 N4'
_chemical_formula_moiety 'C16 H24 N4, 2(I)'
_chemical_formula_sum 'C16 H24 I2 N4'
_chemical_formula_weight 526.19
_chemical_melting_point 577.15
_chemical_name_systematic
;
2,2'-(Ethane-1,2-diylbis(azanediyl))bis(1-ethylpyridin-1-ium) chloride
;
_space_group_crystal_system trigonal
_space_group_IT_number 148
_space_group_name_Hall '-R 3'
_space_group_name_H-M_alt 'R -3 :H'
_atom_sites_solution_hydrogens geom
_atom_sites_solution_primary direct
_atom_sites_solution_secondary difmap
_audit_creation_method SHELXL-2018/3
_audit_update_record
;
2019-11-05 deposited with the CCDC.	2019-11-08 downloaded from the CCDC.
;
_cell_angle_alpha 90
_cell_angle_beta 90
_cell_angle_gamma 120
_cell_formula_units_Z 9
_cell_length_a 25.3399(9)
_cell_length_b 25.3399(9)
_cell_length_c 8.0684(2)
_cell_measurement_reflns_used 1694
_cell_measurement_temperature 296(2)
_cell_measurement_theta_max 27.000
_cell_measurement_theta_min 2.690
_cell_volume 4486.7(3)
_computing_cell_refinement 'SAINT (Bruker, 2007)'
_computing_data_collection 'APEX2 (Bruker, 2007)'
_computing_data_reduction 'SAINT (Bruker, 2007)'
_computing_molecular_graphics 'ORTEP-3 for Windows (Farrugia, 1997) and PLATON (Spek, 2009)'
_computing_publication_material
;
WinGX (Farrugia, 1999) and PLATON (Spek, 2009)
;
_computing_structure_refinement 'SHELXL-2018/3  (Sheldrick, 2015)'
_computing_structure_solution 'SHELXS97 (Sheldrick, 2008)'
_diffrn_ambient_temperature 296(2)
_diffrn_detector_area_resol_mean 7.83
_diffrn_measured_fraction_theta_full 0.991
_diffrn_measured_fraction_theta_max 0.991
_diffrn_measurement_device_type 'Bruker Kappa APEXII CCD'
_diffrn_measurement_method \w
_diffrn_radiation_monochromator graphite
_diffrn_radiation_source 'fine-focus sealed tube'
_diffrn_radiation_type MoK\a
_diffrn_radiation_wavelength 0.71073
_diffrn_reflns_av_R_equivalents 0.0387
_diffrn_reflns_av_unetI/netI 0.0413
_diffrn_reflns_limit_h_max 27
_diffrn_reflns_limit_h_min -25
_diffrn_reflns_limit_k_max 18
_diffrn_reflns_limit_k_min -32
_diffrn_reflns_limit_l_max 10
_diffrn_reflns_limit_l_min -10
_diffrn_reflns_number 6081
_diffrn_reflns_theta_full 27.000
_diffrn_reflns_theta_max 27.000
_diffrn_reflns_theta_min 2.690
_diffrn_standards_number 0
_exptl_absorpt_coefficient_mu 3.157
_exptl_absorpt_correction_T_max 0.910
_exptl_absorpt_correction_T_min 0.850
_exptl_absorpt_correction_type multi-scan
_exptl_absorpt_process_details '(SADABS; Bruker, 2005)'
_exptl_crystal_colour 'Fawn yellow solid'
_exptl_crystal_density_diffrn 1.753
_exptl_crystal_density_method 'not measured'
_exptl_crystal_description prism
_exptl_crystal_F_000 2286
_exptl_crystal_size_max 0.40
_exptl_crystal_size_mid 0.28
_exptl_crystal_size_min 0.24
_refine_diff_density_max 0.638
_refine_diff_density_min -0.717
_refine_diff_density_rms 0.078
_refine_ls_goodness_of_fit_ref 1.037
_refine_ls_hydrogen_treatment constr
_refine_ls_matrix_type full
_refine_ls_number_parameters 103
_refine_ls_number_reflns 2153
_refine_ls_number_restraints 0
_refine_ls_restrained_S_all 1.042
_refine_ls_R_factor_all 0.0497
_refine_ls_R_factor_gt 0.0373
_refine_ls_shift/su_max 0.000
_refine_ls_shift/su_mean 0.000
_refine_ls_structure_factor_coef Fsqd
_refine_ls_weighting_details 'w=1/[\s^2^(Fo^2^)+(0.0396P)^2^+12.5789P] where P=(Fo^2^+2Fc^2^)/3'
_refine_ls_weighting_scheme calc
_refine_ls_wR_factor_gt 0.0913
_refine_ls_wR_factor_ref 0.0992
_reflns_number_gt 1694
_reflns_number_total 2153
_reflns_threshold_expression I>2\s(I)
_cod_data_source_file c9ra07912b2.cif
_cod_data_source_block dsaqaun
_cod_depositor_comments
;
The following automatic conversions were performed:

data item '_chemical_melting_point' value '304 \oC' was changed to
'577.15' -- it was converted from degrees Celsius(C) to Kelvins(K).

Automatic conversion script
Id: cif_fix_values 6909 2019-04-08 15:41:33Z antanas 
;
_cod_database_code 7235251
_shelx_shelxl_version_number 2018/3
_shelx_space_group_comment
;
The symmetry employed for this shelxl refinement is uniquely defined
by the following loop, which should always be used as a source of
symmetry information in preference to the above space-group names.
They are only intended as comments.
;

loop_
_space_group_symop_operation_xyz
'x, y, z'
'-y, x-y, z'
'-x+y, -x, z'
'x+2/3, y+1/3, z+1/3'
'-y+2/3, x-y+1/3, z+1/3'
'-x+y+2/3, -x+1/3, z+1/3'
'x+1/3, y+2/3, z+2/3'
'-y+1/3, x-y+2/3, z+2/3'
'-x+y+1/3, -x+2/3, z+2/3'
'-x, -y, -z'
'y, -x+y, -z'
'x-y, x, -z'
'-x+2/3, -y+1/3, -z+1/3'
'y+2/3, -x+y+1/3, -z+1/3'
'x-y+2/3, x+1/3, -z+1/3'
'-x+1/3, -y+2/3, -z+2/3'
'y+1/3, -x+y+2/3, -z+2/3'
'x-y+1/3, x+2/3, -z+2/3'

loop_
_atom_site_label
_atom_site_type_symbol
_atom_site_fract_x
_atom_site_fract_y
_atom_site_fract_z
_atom_site_U_iso_or_equiv
_atom_site_adp_type
_atom_site_occupancy
_atom_site_site_symmetry_order
_atom_site_calc_flag
_atom_site_refinement_flags_posn
_atom_site_refinement_flags_adp
_atom_site_refinement_flags_occupancy
_atom_site_disorder_assembly
_atom_site_disorder_group
N1 N 0.11119(16) 0.26018(16) 0.2327(5) 0.0651(9) Uani 1 1 d . . . . .
H1 H 0.118300 0.230357 0.234422 0.078 Uiso 1 1 calc R U . . .
N2 N 0.00854(17) 0.18805(19) 0.2134(6) 0.0768(12) Uani 1 1 d . . . . .
C1 C 0.16313(19) 0.3223(2) 0.2454(5) 0.0608(10) Uani 1 1 d . . . . .
H1A H 0.156755 0.349151 0.173082 0.073 Uiso 1 1 calc R U . . .
H1B H 0.200005 0.322806 0.210252 0.073 Uiso 1 1 calc R U . . .
C2 C 0.05365(18) 0.24735(18) 0.2186(5) 0.0540(9) Uani 1 1 d . . . . .
C3 C 0.03666(19) 0.2917(2) 0.2055(5) 0.0583(10) Uani 1 1 d . . . . .
H3 H 0.066345 0.332573 0.213135 0.070 Uiso 1 1 calc R U . . .
C4 C -0.0223(2) 0.2763(2) 0.1819(6) 0.0675(12) Uani 1 1 d . . . . .
H4 H -0.032816 0.306445 0.171033 0.081 Uiso 1 1 calc R U . . .
C5 C -0.0665(2) 0.2158(3) 0.1741(6) 0.0762(14) Uani 1 1 d . . . . .
H5 H -0.107136 0.204550 0.157851 0.091 Uiso 1 1 calc R U . . .
C6 C -0.0504(2) 0.1739(3) 0.1901(7) 0.0858(16) Uani 1 1 d . . . . .
H6 H -0.080489 0.133093 0.185398 0.103 Uiso 1 1 calc R U . . .
C7A C 0.0269(8) 0.1418(7) 0.180(2) 0.112(2) Uani 0.533(8) 1 d D . P A 1
H7A H 0.010874 0.122585 0.073184 0.135 Uiso 0.533(8) 1 calc R U P A 1
H7B H 0.071003 0.161273 0.175573 0.135 Uiso 0.533(8) 1 calc R U P A 1
C8A C 0.0033(7) 0.0958(6) 0.3107(17) 0.112(2) Uani 0.533(8) 1 d D . P A 1
H8A H 0.032460 0.108309 0.399062 0.168 Uiso 0.533(8) 1 calc R U P A 1
H8B H -0.003909 0.057539 0.266801 0.168 Uiso 0.533(8) 1 calc R U P A 1
H8C H -0.034233 0.091352 0.352186 0.168 Uiso 0.533(8) 1 calc R U P A 1
C7B C 0.0216(10) 0.1382(8) 0.289(2) 0.112(2) Uani 0.467(8) 1 d D . P A 2
H7C H 0.060187 0.156782 0.347866 0.135 Uiso 0.467(8) 1 calc R U P A 2
H7D H -0.010699 0.111223 0.363974 0.135 Uiso 0.467(8) 1 calc R U P A 2
C8B C 0.0234(8) 0.1056(7) 0.1392(19) 0.112(2) Uani 0.467(8) 1 d D . P A 2
H8D H 0.047436 0.134679 0.055409 0.168 Uiso 0.467(8) 1 calc R U P A 2
H8E H -0.017335 0.080112 0.098580 0.168 Uiso 0.467(8) 1 calc R U P A 2
H8F H 0.041095 0.080950 0.166052 0.168 Uiso 0.467(8) 1 calc R U P A 2
I1 I 0.20299(2) 0.19160(2) 0.29278(4) 0.07055(16) Uani 1 1 d . . . . .

loop_
_atom_site_aniso_label
_atom_site_aniso_U_11
_atom_site_aniso_U_22
_atom_site_aniso_U_33
_atom_site_aniso_U_23
_atom_site_aniso_U_13
_atom_site_aniso_U_12
N1 0.051(2) 0.0478(19) 0.099(3) -0.0130(19) -0.0148(19) 0.0263(16)
N2 0.057(2) 0.049(2) 0.113(3) -0.014(2) -0.010(2) 0.0169(17)
C1 0.048(2) 0.060(3) 0.072(2) 0.000(2) -0.0031(19) 0.026(2)
C2 0.047(2) 0.045(2) 0.064(2) -0.0067(17) -0.0064(18) 0.0192(18)
C3 0.050(2) 0.057(2) 0.067(2) 0.001(2) -0.0045(19) 0.026(2)
C4 0.060(3) 0.086(3) 0.069(3) 0.004(2) -0.002(2) 0.045(3)
C5 0.043(2) 0.099(4) 0.077(3) -0.006(3) -0.003(2) 0.029(3)
C6 0.050(3) 0.067(3) 0.107(4) -0.016(3) -0.003(3) 0.005(2)
C7A 0.131(6) 0.077(4) 0.140(6) 0.006(6) 0.010(6) 0.061(5)
C8A 0.131(6) 0.077(4) 0.140(6) 0.006(6) 0.010(6) 0.061(5)
C7B 0.131(6) 0.077(4) 0.140(6) 0.006(6) 0.010(6) 0.061(5)
C8B 0.131(6) 0.077(4) 0.140(6) 0.006(6) 0.010(6) 0.061(5)
I1 0.0616(2) 0.0581(2) 0.0989(3) 0.00759(14) 0.00485(15) 0.03519(16)

loop_
_atom_type_symbol
_atom_type_description
_atom_type_scat_dispersion_real
_atom_type_scat_dispersion_imag
_atom_type_scat_source
C C 0.0033 0.0016 'International Tables Vol C Tables 4.2.6.8 and 6.1.1.4'
H H 0.0000 0.0000 'International Tables Vol C Tables 4.2.6.8 and 6.1.1.4'
N N 0.0061 0.0033 'International Tables Vol C Tables 4.2.6.8 and 6.1.1.4'
I I -0.4742 1.8119 'International Tables Vol C Tables 4.2.6.8 and 6.1.1.4'

loop_
_geom_angle_atom_site_label_1
_geom_angle_atom_site_label_2
_geom_angle_atom_site_label_3
_geom_angle
_geom_angle_site_symmetry_1
_geom_angle_site_symmetry_3
C2 N1 C1 123.7(4) . .
C2 N1 H1 118.2 . .
C1 N1 H1 118.2 . .
C2 N2 C6 120.0(4) . .
C2 N2 C7A 117.1(7) . .
C6 N2 C7A 120.1(8) . .
C2 N2 C7B 118.3(8) . .
C6 N2 C7B 118.9(8) . .
N1 C1 C1 110.0(5) . 16
N1 C1 H1A 109.7 . .
C1 C1 H1A 109.7 16 .
N1 C1 H1B 109.7 . .
C1 C1 H1B 109.7 16 .
H1A C1 H1B 108.2 . .
N1 C2 N2 119.1(4) . .
N1 C2 C3 123.5(4) . .
N2 C2 C3 117.4(4) . .
C4 C3 C2 121.3(4) . .
C4 C3 H3 119.3 . .
C2 C3 H3 119.3 . .
C3 C4 C5 119.5(5) . .
C3 C4 H4 120.3 . .
C5 C4 H4 120.3 . .
C6 C5 C4 119.0(5) . .
C6 C5 H5 120.5 . .
C4 C5 H5 120.5 . .
C5 C6 N2 122.8(5) . .
C5 C6 H6 118.6 . .
N2 C6 H6 118.6 . .
C8A C7A N2 109.3(12) . .
C8A C7A H7A 109.8 . .
N2 C7A H7A 109.8 . .
C8A C7A H7B 109.8 . .
N2 C7A H7B 109.8 . .
H7A C7A H7B 108.3 . .
C7A C8A H8A 109.5 . .
C7A C8A H8B 109.5 . .
H8A C8A H8B 109.5 . .
C7A C8A H8C 109.5 . .
H8A C8A H8C 109.5 . .
H8B C8A H8C 109.5 . .
C8B C7B N2 101.8(13) . .
C8B C7B H7C 111.4 . .
N2 C7B H7C 111.4 . .
C8B C7B H7D 111.4 . .
N2 C7B H7D 111.4 . .
H7C C7B H7D 109.3 . .
C7B C8B H8D 109.5 . .
C7B C8B H8E 109.5 . .
H8D C8B H8E 109.5 . .
C7B C8B H8F 109.5 . .
H8D C8B H8F 109.5 . .
H8E C8B H8F 109.5 . .

loop_
_geom_bond_atom_site_label_1
_geom_bond_atom_site_label_2
_geom_bond_distance
_geom_bond_site_symmetry_2
N1 C2 1.331(5) .
N1 C1 1.465(6) .
N1 H1 0.8600 .
N2 C2 1.360(5) .
N2 C6 1.363(6) .
N2 C7A 1.488(15) .
N2 C7B 1.580(17) .
C1 C1 1.503(9) 16
C1 H1A 0.9700 .
C1 H1B 0.9700 .
C2 C3 1.393(6) .
C3 C4 1.357(6) .
C3 H3 0.9300 .
C4 C5 1.375(7) .
C4 H4 0.9300 .
C5 C6 1.320(8) .
C5 H5 0.9300 .
C6 H6 0.9300 .
C7A C8A 1.462(14) .
C7A H7A 0.9700 .
C7A H7B 0.9700 .
C8A H8A 0.9600 .
C8A H8B 0.9600 .
C8A H8C 0.9600 .
C7B C8B 1.479(15) .
C7B H7C 0.9700 .
C7B H7D 0.9700 .
C8B H8D 0.9600 .
C8B H8E 0.9600 .
C8B H8F 0.9600 .

loop_
_geom_hbond_atom_site_label_D
_geom_hbond_atom_site_label_H
_geom_hbond_atom_site_label_A
_geom_hbond_distance_DH
_geom_hbond_distance_HA
_geom_hbond_distance_DA
_geom_hbond_angle_DHA
_geom_hbond_site_symmetry_A
_geom_hbond_publ_flag
N1 H1 I1 0.86 2.81 3.565(4) 147.3 . yes
C6 H6 I1 0.93 3.08 3.964(5) 158.8 2 yes
C7A^a H7B^a I1 0.97 3.18 4.087(18) 156.6 . yes
C7B^b H7C^b I1 0.97 3.30 4.09(2) 140.3 . yes

loop_
_geom_torsion_atom_site_label_1
_geom_torsion_atom_site_label_2
_geom_torsion_atom_site_label_3
_geom_torsion_atom_site_label_4
_geom_torsion
_geom_torsion_site_symmetry_4
C2 N1 C1 C1 82.2(6) 16
C1 N1 C2 N2 -177.7(4) .
C1 N1 C2 C3 3.5(7) .
C6 N2 C2 N1 -176.5(5) .
C7A N2 C2 N1 -15.6(9) .
C7B N2 C2 N1 22.6(9) .
C6 N2 C2 C3 2.3(7) .
C7A N2 C2 C3 163.2(8) .
C7B N2 C2 C3 -158.6(8) .
N1 C2 C3 C4 176.2(4) .
N2 C2 C3 C4 -2.6(7) .
C2 C3 C4 C5 1.4(7) .
C3 C4 C5 C6 0.1(7) .
C4 C5 C6 N2 -0.3(9) .
C2 N2 C6 C5 -0.9(9) .
C7A N2 C6 C5 -161.3(8) .
C7B N2 C6 C5 159.9(8) .
C2 N2 C7A C8A 125.8(11) .
C6 N2 C7A C8A -73.3(15) .
C2 N2 C7B C8B -110.5(12) .
C6 N2 C7B C8B 88.4(13) .
